data_4073729
loop_
_publ_author_name
'Zhu, Hongping'
'Chen, Eugene Y.-X.'

_publ_section_title
;
 Group 13 and Lanthanide Complexes Supported by Tridentate Tripodal
 Triamine Ligands:&#x00A0; Structural Diversity and Polymerization
 Catalysis
;
_journal_issue 22
_journal_name_full Organometallics
_journal_page_first 5395
_journal_paper_doi 10.1021/om700587w
_journal_volume 26
_journal_year 2007
_chemical_formula_sum 'C28 H45 Al2 N3 Si4'
_chemical_formula_weight 589.99
_chemical_name_systematic
; 
 ? 
;
_space_group_IT_number 15
_symmetry_cell_setting monoclinic
_symmetry_space_group_name_Hall '-C 2yc'
_symmetry_space_group_name_H-M 'C 1 2/c 1'
_atom_sites_solution_hydrogens mixed
_atom_sites_solution_primary direct
_atom_sites_solution_secondary difmap
_audit_creation_method SHELXL-97
_cell_angle_alpha 90.00
_cell_angle_beta 100.698(6)
_cell_angle_gamma 90.00
_cell_formula_units_Z 8
_cell_length_a 36.562(3)
_cell_length_b 9.5547(9)
_cell_length_c 19.4147(16)
_cell_measurement_reflns_used 9262
_cell_measurement_temperature 100(2)
_cell_measurement_theta_max 29.92
_cell_measurement_theta_min 2.21
_cell_volume 6664.4(10)
_computing_cell_refinement 'Bruker SMART'
_computing_data_collection 'Bruker SMART'
_computing_data_reduction 'Bruker SAINT'
_computing_molecular_graphics 'Bruker SHELXTL'
_computing_publication_material 'Bruker SHELXTL'
_computing_structure_refinement 'SHELXL-97 (Sheldrick, 1997)'
_computing_structure_solution 'SHELXS-97 (Sheldrick, 1990)'
_diffrn_ambient_temperature 100(2)
_diffrn_measured_fraction_theta_full 0.951
_diffrn_measured_fraction_theta_max 0.951
_diffrn_measurement_device_type 'CCD area detector'
_diffrn_measurement_method 'phi and omega scans'
_diffrn_radiation_monochromator graphite
_diffrn_radiation_source 'fine-focus sealed tube'
_diffrn_radiation_type MoK\a
_diffrn_radiation_wavelength 0.71073
_diffrn_reflns_av_R_equivalents 0.1652
_diffrn_reflns_av_sigmaI/netI 0.2286
_diffrn_reflns_limit_h_max 55
_diffrn_reflns_limit_h_min -56
_diffrn_reflns_limit_k_max 12
_diffrn_reflns_limit_k_min -14
_diffrn_reflns_limit_l_max 29
_diffrn_reflns_limit_l_min -29
_diffrn_reflns_number 54156
_diffrn_reflns_theta_full 33.39
_diffrn_reflns_theta_max 33.39
_diffrn_reflns_theta_min 2.21
_exptl_absorpt_coefficient_mu 0.253
_exptl_absorpt_correction_T_max 0.9860
_exptl_absorpt_correction_T_min 0.9413
_exptl_absorpt_correction_type multi-scan
_exptl_absorpt_process_details 'SADABS, Scheldrick, 1997'
_exptl_crystal_colour colorless
_exptl_crystal_density_diffrn 1.176
_exptl_crystal_density_meas ?
_exptl_crystal_density_method 'not measured'
_exptl_crystal_description plate
_exptl_crystal_F_000 2528
_exptl_crystal_size_max 0.24
_exptl_crystal_size_mid 0.18
_exptl_crystal_size_min 0.06
_refine_diff_density_max 1.514
_refine_diff_density_min -0.807
_refine_diff_density_rms 0.156
_refine_ls_goodness_of_fit_ref 1.052
_refine_ls_hydrogen_treatment mixed
_refine_ls_matrix_type full
_refine_ls_number_parameters 356
_refine_ls_number_reflns 12328
_refine_ls_number_restraints 0
_refine_ls_restrained_S_all 1.052
_refine_ls_R_factor_all 0.2428
_refine_ls_R_factor_gt 0.1117
_refine_ls_shift/su_max 0.001
_refine_ls_shift/su_mean 0.000
_refine_ls_structure_factor_coef Fsqd
_refine_ls_weighting_details 'calc w=1/[\s^2^(Fo^2^)+(0.1200P)^2^+0.0000P] where P=(Fo^2^+2Fc^2^)/3'
_refine_ls_weighting_scheme calc
_refine_ls_wR_factor_gt 0.2386
_refine_ls_wR_factor_ref 0.2942
_reflns_number_gt 4845
_reflns_number_total 12328
_reflns_threshold_expression >2sigma(I)
_cod_data_source_file om700587w-file002.cif
_cod_data_source_block 8
_cod_depositor_comments
;
The following automatic conversions were performed:

'_symmetry_cell_setting' value 'Monoclinic' changed to 'monoclinic'
according to /home/saulius/struct/CIF-dictionaries/cif_core.dic
dictionary named 'cif_core.dic' version 2.4.1 from 2010-06-29.

Automatic conversion script
Id: cif_fix_values 1715 2011-07-08 13:25:40Z adriana 

The following automatic conversions were performed:

'_exptl_crystal_density_meas' value 'not measured' was changed to '?'
- the value is perceived as not measured.

Automatic conversion script
Id: cif_fix_values 3008 2015-01-20 13:52:24Z robertas 
;
_cod_original_sg_symbol_H-M C2/c
_cod_database_code 4073729

loop_
_symmetry_equiv_pos_as_xyz
'x, y, z'
'-x, y, -z+1/2'
'x+1/2, y+1/2, z'
'-x+1/2, y+1/2, -z+1/2'
'-x, -y, -z'
'x, -y, z-1/2'
'-x+1/2, -y+1/2, -z'
'x+1/2, -y+1/2, z-1/2'

loop_
_atom_site_label
_atom_site_type_symbol
_atom_site_fract_x
_atom_site_fract_y
_atom_site_fract_z
_atom_site_U_iso_or_equiv
_atom_site_adp_type
_atom_site_occupancy
_atom_site_symmetry_multiplicity
_atom_site_calc_flag
_atom_site_refinement_flags
Si0 Si 0.08920(3) 0.36617(14) 0.57336(6) 0.0218(3) Uani 1 1 d .
Si1 Si 0.11429(3) 0.48527(14) 0.48836(6) 0.0212(3) Uani 1 1 d .
Si2 Si 0.13878(3) 0.33674(14) 0.66950(6) 0.0230(3) Uani 1 1 d .
Si3 Si 0.05435(3) 0.53600(15) 0.61885(6) 0.0232(3) Uani 1 1 d .
Al1 Al 0.13778(3) 0.65517(15) 0.63396(6) 0.0207(3) Uani 1 1 d .
Al2 Al 0.19307(4) 0.50991(16) 0.58741(6) 0.0230(3) Uani 1 1 d .
N1 N 0.14681(9) 0.6051(4) 0.53866(17) 0.0207(8) Uani 1 1 d .
N2 N 0.16802(10) 0.4903(4) 0.66755(17) 0.0219(8) Uani 1 1 d .
N3 N 0.09039(10) 0.6500(4) 0.65347(18) 0.0220(8) Uani 1 1 d .
C0 C 0.07863(13) 0.5840(6) 0.4260(2) 0.0304(11) Uani 1 1 d .
H0A H 0.0902 0.6253 0.3891 0.046 Uiso 1 1 calc R
H0B H 0.0682 0.6584 0.4512 0.046 Uiso 1 1 calc R
H0C H 0.0587 0.5201 0.4048 0.046 Uiso 1 1 calc R
C1 C 0.06733(13) 0.1942(5) 0.5399(2) 0.0281(11) Uani 1 1 d .
H1A H 0.0510 0.2089 0.4944 0.042 Uiso 1 1 calc R
H1B H 0.0528 0.1572 0.5734 0.042 Uiso 1 1 calc R
H1C H 0.0869 0.1273 0.5345 0.042 Uiso 1 1 calc R
C2 C 0.13663(13) 0.3660(5) 0.4327(2) 0.0304(11) Uani 1 1 d .
H2A H 0.1477 0.4214 0.3992 0.046 Uiso 1 1 calc R
H2B H 0.1179 0.3025 0.4070 0.046 Uiso 1 1 calc R
H2C H 0.1561 0.3114 0.4624 0.046 Uiso 1 1 calc R
C3 C 0.16334(14) 0.1692(5) 0.6598(3) 0.0337(12) Uani 1 1 d .
H3A H 0.1848 0.1600 0.6981 0.051 Uiso 1 1 calc R
H3B H 0.1719 0.1687 0.6149 0.051 Uiso 1 1 calc R
H3C H 0.1463 0.0907 0.6614 0.051 Uiso 1 1 calc R
C4 C 0.12415(13) 0.3365(6) 0.7565(2) 0.0287(11) Uani 1 1 d .
H4A H 0.1458 0.3175 0.7933 0.043 Uiso 1 1 calc R
H4B H 0.1053 0.2638 0.7571 0.043 Uiso 1 1 calc R
H4C H 0.1137 0.4280 0.7647 0.043 Uiso 1 1 calc R
C5 C 0.02916(13) 0.4528(6) 0.6838(2) 0.0374(13) Uani 1 1 d .
H5A H 0.0129 0.5221 0.7000 0.056 Uiso 1 1 calc R
H5B H 0.0473 0.4182 0.7239 0.056 Uiso 1 1 calc R
H5C H 0.0141 0.3745 0.6616 0.056 Uiso 1 1 calc R
C6 C 0.01683(13) 0.6389(6) 0.5611(2) 0.0306(11) Uani 1 1 d .
H6A H 0.0095 0.7182 0.5875 0.046 Uiso 1 1 calc R
H6B H -0.0048 0.5784 0.5456 0.046 Uiso 1 1 calc R
H6C H 0.0262 0.6736 0.5202 0.046 Uiso 1 1 calc R
C11 C 0.15441(11) 0.7192(5) 0.49336(19) 0.0196(9) Uani 1 1 d .
C12 C 0.13402(12) 0.8420(5) 0.4872(2) 0.0238(10) Uani 1 1 d .
H12A H 0.1155 0.8554 0.5151 0.029 Uiso 1 1 calc R
C13 C 0.14022(13) 0.9460(6) 0.4408(2) 0.0280(11) Uani 1 1 d .
H13A H 0.1259 1.0296 0.4375 0.034 Uiso 1 1 calc R
C14 C 0.16720(13) 0.9298(5) 0.3987(2) 0.0262(10) Uani 1 1 d .
C15 C 0.18790(12) 0.8078(5) 0.4061(2) 0.0267(11) Uani 1 1 d .
H15A H 0.2068 0.7950 0.3790 0.032 Uiso 1 1 calc R
C16 C 0.18163(12) 0.7031(5) 0.4528(2) 0.0229(10) Uani 1 1 d .
H16A H 0.1961 0.6200 0.4567 0.028 Uiso 1 1 calc R
C17 C 0.17302(16) 1.0407(6) 0.3467(3) 0.0391(13) Uani 1 1 d .
H17A H 0.1985 1.0344 0.3377 0.059 Uiso 1 1 calc R
H17B H 0.1691 1.1333 0.3659 0.059 Uiso 1 1 calc R
H17C H 0.1553 1.0267 0.3028 0.059 Uiso 1 1 calc R
C21 C 0.19581(12) 0.4975(5) 0.7333(2) 0.0242(10) Uani 1 1 d .
C22 C 0.22659(12) 0.4109(6) 0.7430(2) 0.0276(11) Uani 1 1 d .
H22A H 0.2305 0.3501 0.7064 0.033 Uiso 1 1 calc R
C23 C 0.24707(13) 0.5010(6) 0.8598(2) 0.0285(11) Uani 1 1 d .
C24 C 0.25198(13) 0.4120(6) 0.8063(2) 0.0301(11) Uani 1 1 d .
H24A H 0.2728 0.3509 0.8126 0.036 Uiso 1 1 calc R
C25 C 0.21676(12) 0.5917(6) 0.8486(2) 0.0303(11) Uani 1 1 d .
H25A H 0.2134 0.6557 0.8844 0.036 Uiso 1 1 calc R
C26 C 0.19124(12) 0.5899(5) 0.7856(2) 0.0254(10) Uani 1 1 d .
H26A H 0.1707 0.6524 0.7786 0.030 Uiso 1 1 calc R
C27 C 0.27279(13) 0.4956(6) 0.9308(2) 0.0353(13) Uani 1 1 d .
H27A H 0.2968 0.4556 0.9255 0.053 Uiso 1 1 calc R
H27B H 0.2616 0.4372 0.9628 0.053 Uiso 1 1 calc R
H27C H 0.2766 0.5905 0.9500 0.053 Uiso 1 1 calc R
C31 C 0.07968(12) 0.7612(5) 0.6958(2) 0.0235(10) Uani 1 1 d .
C32 C 0.07461(13) 0.8970(5) 0.6727(2) 0.0281(11) Uani 1 1 d .
H32A H 0.0792 0.9201 0.6276 0.034 Uiso 1 1 calc R
C33 C 0.06284(13) 1.0023(6) 0.7138(2) 0.0301(11) Uani 1 1 d .
H33A H 0.0600 1.0955 0.6965 0.036 Uiso 1 1 calc R
C34 C 0.05524(13) 0.9711(6) 0.7796(2) 0.0292(11) Uani 1 1 d .
C35 C 0.06051(14) 0.8350(6) 0.8034(2) 0.0350(12) Uani 1 1 d .
H35A H 0.0556 0.8120 0.8484 0.042 Uiso 1 1 calc R
C36 C 0.07276(13) 0.7317(6) 0.7635(2) 0.0313(12) Uani 1 1 d .
H36A H 0.0766 0.6396 0.7818 0.038 Uiso 1 1 calc R
C37 C 0.04240(15) 1.0854(6) 0.8249(3) 0.0400(14) Uani 1 1 d .
H37A H 0.0208 1.0522 0.8433 0.060 Uiso 1 1 calc R
H37B H 0.0356 1.1694 0.7964 0.060 Uiso 1 1 calc R
H37C H 0.0626 1.1080 0.8639 0.060 Uiso 1 1 calc R
H1 H 0.1560(10) 0.789(4) 0.647(2) 0.012(10) Uiso 1 1 d .
H2 H 0.2034(14) 0.382(6) 0.560(3) 0.046(16) Uiso 1 1 d .
H3 H 0.2219(11) 0.624(5) 0.607(2) 0.024(12) Uiso 1 1 d .

loop_
_atom_site_aniso_label
_atom_site_aniso_U_11
_atom_site_aniso_U_22
_atom_site_aniso_U_33
_atom_site_aniso_U_23
_atom_site_aniso_U_13
_atom_site_aniso_U_12
Si0 0.0276(7) 0.0269(8) 0.0118(5) 0.0012(5) 0.0060(4) -0.0012(5)
Si1 0.0253(6) 0.0287(8) 0.0102(5) -0.0005(5) 0.0048(4) -0.0010(5)
Si2 0.0291(7) 0.0272(8) 0.0129(5) 0.0020(5) 0.0045(5) 0.0006(5)
Si3 0.0266(7) 0.0317(9) 0.0127(5) -0.0022(5) 0.0073(5) -0.0012(5)
Al1 0.0250(7) 0.0279(9) 0.0098(6) 0.0002(5) 0.0047(5) -0.0003(6)
Al2 0.0258(7) 0.0311(9) 0.0129(6) 0.0012(5) 0.0058(5) 0.0017(6)
N1 0.0266(19) 0.024(2) 0.0128(16) 0.0026(14) 0.0064(14) -0.0004(16)
N2 0.027(2) 0.026(2) 0.0120(16) -0.0022(14) 0.0035(14) 0.0033(16)
N3 0.0241(19) 0.029(2) 0.0143(17) -0.0031(15) 0.0062(13) 0.0001(16)
C0 0.032(3) 0.040(3) 0.019(2) 0.006(2) 0.0025(18) -0.001(2)
C1 0.039(3) 0.028(3) 0.018(2) 0.0013(18) 0.0072(19) 0.000(2)
C2 0.038(3) 0.034(3) 0.020(2) -0.006(2) 0.0095(19) -0.007(2)
C3 0.040(3) 0.028(3) 0.034(3) 0.005(2) 0.009(2) 0.001(2)
C4 0.031(2) 0.042(3) 0.014(2) 0.0067(19) 0.0050(17) 0.001(2)
C5 0.033(3) 0.059(4) 0.023(2) 0.001(2) 0.013(2) -0.003(2)
C6 0.027(2) 0.040(3) 0.024(2) -0.003(2) 0.0020(18) 0.004(2)
C11 0.026(2) 0.025(3) 0.0070(17) 0.0003(15) 0.0028(15) -0.0028(18)
C12 0.033(2) 0.028(3) 0.0118(19) 0.0004(17) 0.0074(16) -0.001(2)
C13 0.034(3) 0.035(3) 0.015(2) 0.0020(19) 0.0069(18) 0.002(2)
C14 0.038(3) 0.031(3) 0.0096(19) -0.0039(17) 0.0061(17) -0.007(2)
C15 0.031(3) 0.038(3) 0.0123(19) -0.0040(18) 0.0077(17) -0.004(2)
C16 0.026(2) 0.030(3) 0.0131(19) -0.0046(17) 0.0038(16) -0.0003(19)
C17 0.058(4) 0.042(4) 0.021(2) 0.009(2) 0.018(2) 0.002(3)
C21 0.023(2) 0.041(3) 0.0091(18) 0.0027(18) 0.0043(15) -0.001(2)
C22 0.029(2) 0.038(3) 0.017(2) 0.002(2) 0.0079(17) 0.004(2)
C23 0.027(2) 0.043(3) 0.017(2) 0.006(2) 0.0045(17) -0.004(2)
C24 0.027(2) 0.042(3) 0.022(2) 0.008(2) 0.0038(18) 0.004(2)
C25 0.031(3) 0.045(4) 0.014(2) 0.002(2) 0.0030(17) -0.002(2)
C26 0.026(2) 0.034(3) 0.018(2) 0.0034(19) 0.0063(17) 0.004(2)
C27 0.033(3) 0.060(4) 0.012(2) 0.007(2) 0.0005(18) -0.003(2)
C31 0.024(2) 0.031(3) 0.0150(19) -0.0027(18) 0.0019(16) 0.0007(19)
C32 0.040(3) 0.028(3) 0.019(2) -0.0013(19) 0.0088(19) -0.004(2)
C33 0.039(3) 0.029(3) 0.023(2) -0.004(2) 0.007(2) 0.000(2)
C34 0.027(2) 0.039(3) 0.020(2) -0.006(2) 0.0015(18) 0.004(2)
C35 0.047(3) 0.044(4) 0.015(2) -0.004(2) 0.007(2) 0.005(2)
C36 0.042(3) 0.039(3) 0.014(2) 0.001(2) 0.0059(18) 0.007(2)
C37 0.048(3) 0.047(4) 0.026(3) -0.009(2) 0.009(2) 0.005(3)

loop_
_atom_type_symbol
_atom_type_description
_atom_type_scat_dispersion_real
_atom_type_scat_dispersion_imag
_atom_type_scat_source
C C 0.0033 0.0016 'International Tables Vol C Tables 4.2.6.8 and 6.1.1.4'
H H 0.0000 0.0000 'International Tables Vol C Tables 4.2.6.8 and 6.1.1.4'
N N 0.0061 0.0033 'International Tables Vol C Tables 4.2.6.8 and 6.1.1.4'
Al Al 0.0645 0.0514 'International Tables Vol C Tables 4.2.6.8 and 6.1.1.4'
Si Si 0.0817 0.0704 'International Tables Vol C Tables 4.2.6.8 and 6.1.1.4'

loop_
_geom_angle_atom_site_label_1
_geom_angle_atom_site_label_2
_geom_angle_atom_site_label_3
_geom_angle
C1 Si0 Si1 112.23(15)
C1 Si0 Si3 120.58(16)
Si1 Si0 Si3 104.05(7)
C1 Si0 Si2 112.43(16)
Si1 Si0 Si2 105.81(6)
Si3 Si0 Si2 100.15(6)
N1 Si1 C2 112.8(2)
N1 Si1 C0 110.0(2)
C2 Si1 C0 105.2(2)
N1 Si1 Si0 103.50(12)
C2 Si1 Si0 112.70(17)
C0 Si1 Si0 112.83(16)
N2 Si2 C3 113.3(2)
N2 Si2 C4 106.8(2)
C3 Si2 C4 108.4(2)
N2 Si2 Si0 104.77(13)
C3 Si2 Si0 109.63(17)
C4 Si2 Si0 114.11(15)
N3 Si3 C5 115.9(2)
N3 Si3 C6 108.6(2)
C5 Si3 C6 103.2(2)
N3 Si3 Si0 98.83(13)
C5 Si3 Si0 109.33(19)
C6 Si3 Si0 121.80(16)
N3 Al1 N2 113.78(17)
N3 Al1 N1 120.52(16)
N2 Al1 N1 86.32(15)
N3 Al1 Al2 146.54(14)
N2 Al1 Al2 45.52(10)
N1 Al1 Al2 46.69(11)
N3 Al1 H1 114.2(15)
N2 Al1 H1 116.0(15)
N1 Al1 H1 103.0(16)
Al2 Al1 H1 99.3(15)
N2 Al2 N1 86.58(15)
N2 Al2 Al1 45.81(11)
N1 Al2 Al1 46.69(10)
N2 Al2 H2 114(2)
N1 Al2 H2 119(2)
Al1 Al2 H2 146(2)
N2 Al2 H3 106.3(17)
N1 Al2 H3 106.3(17)
Al1 Al2 H3 94.5(17)
H2 Al2 H3 120(3)
C11 N1 Si1 109.2(3)
C11 N1 Al1 117.5(3)
Si1 N1 Al1 116.64(18)
C11 N1 Al2 112.7(3)
Si1 N1 Al2 112.5(2)
Al1 N1 Al2 86.62(14)
C21 N2 Si2 109.4(3)
C21 N2 Al2 109.5(3)
Si2 N2 Al2 117.23(19)
C21 N2 Al1 120.2(3)
Si2 N2 Al1 110.90(18)
Al2 N2 Al1 88.67(15)
C31 N3 Si3 114.5(3)
C31 N3 Al1 117.6(3)
Si3 N3 Al1 127.5(2)
Si1 C0 H0A 109.5
Si1 C0 H0B 109.5
H0A C0 H0B 109.5
Si1 C0 H0C 109.5
H0A C0 H0C 109.5
H0B C0 H0C 109.5
Si0 C1 H1A 109.5
Si0 C1 H1B 109.5
H1A C1 H1B 109.5
Si0 C1 H1C 109.5
H1A C1 H1C 109.5
H1B C1 H1C 109.5
Si1 C2 H2A 109.5
Si1 C2 H2B 109.5
H2A C2 H2B 109.5
Si1 C2 H2C 109.5
H2A C2 H2C 109.5
H2B C2 H2C 109.5
Si2 C3 H3A 109.5
Si2 C3 H3B 109.5
H3A C3 H3B 109.5
Si2 C3 H3C 109.5
H3A C3 H3C 109.5
H3B C3 H3C 109.5
Si2 C4 H4A 109.5
Si2 C4 H4B 109.5
H4A C4 H4B 109.5
Si2 C4 H4C 109.5
H4A C4 H4C 109.5
H4B C4 H4C 109.5
Si3 C5 H5A 109.5
Si3 C5 H5B 109.5
H5A C5 H5B 109.5
Si3 C5 H5C 109.5
H5A C5 H5C 109.5
H5B C5 H5C 109.5
Si3 C6 H6A 109.5
Si3 C6 H6B 109.5
H6A C6 H6B 109.5
Si3 C6 H6C 109.5
H6A C6 H6C 109.5
H6B C6 H6C 109.5
C12 C11 C16 118.5(4)
C12 C11 N1 121.7(4)
C16 C11 N1 119.7(4)
C11 C12 C13 120.9(4)
C11 C12 H12A 119.6
C13 C12 H12A 119.6
C12 C13 C14 121.2(5)
C12 C13 H13A 119.4
C14 C13 H13A 119.4
C15 C14 C13 117.6(4)
C15 C14 C17 121.4(4)
C13 C14 C17 121.0(5)
C14 C15 C16 121.3(4)
C14 C15 H15A 119.4
C16 C15 H15A 119.4
C11 C16 C15 120.6(4)
C11 C16 H16A 119.7
C15 C16 H16A 119.7
C14 C17 H17A 109.5
C14 C17 H17B 109.5
H17A C17 H17B 109.5
C14 C17 H17C 109.5
H17A C17 H17C 109.5
H17B C17 H17C 109.5
C26 C21 C22 119.3(4)
C26 C21 N2 120.5(4)
C22 C21 N2 120.2(4)
C21 C22 C24 120.5(4)
C21 C22 H22A 119.7
C24 C22 H22A 119.7
C24 C23 C25 118.5(4)
C24 C23 C27 121.2(5)
C25 C23 C27 120.3(4)
C23 C24 C22 120.6(5)
C23 C24 H24A 119.7
C22 C24 H24A 119.7
C23 C25 C26 120.9(5)
C23 C25 H25A 119.6
C26 C25 H25A 119.6
C21 C26 C25 120.1(4)
C21 C26 H26A 119.9
C25 C26 H26A 119.9
C23 C27 H27A 109.5
C23 C27 H27B 109.5
H27A C27 H27B 109.5
C23 C27 H27C 109.5
H27A C27 H27C 109.5
H27B C27 H27C 109.5
C32 C31 C36 117.1(4)
C32 C31 N3 123.0(4)
C36 C31 N3 119.9(4)
C31 C32 C33 122.0(4)
C31 C32 H32A 119.0
C33 C32 H32A 119.0
C34 C33 C32 120.3(5)
C34 C33 H33A 119.9
C32 C33 H33A 119.9
C35 C34 C33 118.1(4)
C35 C34 C37 121.2(4)
C33 C34 C37 120.7(5)
C36 C35 C34 121.6(5)
C36 C35 H35A 119.2
C34 C35 H35A 119.2
C35 C36 C31 120.9(5)
C35 C36 H36A 119.6
C31 C36 H36A 119.6
C34 C37 H37A 109.5
C34 C37 H37B 109.5
H37A C37 H37B 109.5
C34 C37 H37C 109.5
H37A C37 H37C 109.5
H37B C37 H37C 109.5

loop_
_geom_bond_atom_site_label_1
_geom_bond_atom_site_label_2
_geom_bond_distance
Si0 C1 1.889(5)
Si0 Si1 2.3285(17)
Si0 Si3 2.3355(18)
Si0 Si2 2.3646(17)
Si1 N1 1.802(4)
Si1 C2 1.861(5)
Si1 C0 1.863(5)
Si2 N2 1.820(4)
Si2 C3 1.862(5)
Si2 C4 1.864(4)
Si3 N3 1.745(4)
Si3 C5 1.872(5)
Si3 C6 1.880(5)
Al1 N3 1.842(4)
Al1 N2 1.965(4)
Al1 N1 1.997(3)
Al1 Al2 2.7398(19)
Al1 H1 1.44(4)
Al2 N2 1.955(4)
Al2 N1 1.997(4)
Al2 H2 1.41(5)
Al2 H3 1.51(4)
N1 C11 1.460(5)
N2 C21 1.478(5)
N3 C31 1.441(6)
C0 H0A 0.9800
C0 H0B 0.9800
C0 H0C 0.9800
C1 H1A 0.9800
C1 H1B 0.9800
C1 H1C 0.9800
C2 H2A 0.9800
C2 H2B 0.9800
C2 H2C 0.9800
C3 H3A 0.9800
C3 H3B 0.9800
C3 H3C 0.9800
C4 H4A 0.9800
C4 H4B 0.9800
C4 H4C 0.9800
C5 H5A 0.9800
C5 H5B 0.9800
C5 H5C 0.9800
C6 H6A 0.9800
C6 H6B 0.9800
C6 H6C 0.9800
C11 C12 1.384(6)
C11 C16 1.388(6)
C12 C13 1.388(6)
C12 H12A 0.9500
C13 C14 1.402(6)
C13 H13A 0.9500
C14 C15 1.383(7)
C14 C17 1.505(7)
C15 C16 1.397(6)
C15 H15A 0.9500
C16 H16A 0.9500
C17 H17A 0.9800
C17 H17B 0.9800
C17 H17C 0.9800
C21 C26 1.379(6)
C21 C22 1.381(6)
C22 C24 1.396(6)
C22 H22A 0.9500
C23 C24 1.380(7)
C23 C25 1.392(7)
C23 C27 1.518(6)
C24 H24A 0.9500
C25 C26 1.395(6)
C25 H25A 0.9500
C26 H26A 0.9500
C27 H27A 0.9800
C27 H27B 0.9800
C27 H27C 0.9800
C31 C32 1.374(7)
C31 C36 1.412(6)
C32 C33 1.400(6)
C32 H32A 0.9500
C33 C34 1.389(6)
C33 H33A 0.9500
C34 C35 1.382(7)
C34 C37 1.530(7)
C35 C36 1.380(7)
C35 H35A 0.9500
C36 H36A 0.9500
C37 H37A 0.9800
C37 H37B 0.9800
C37 H37C 0.9800
